data_9005792
loop_
_publ_author_name
'Hazen, R. M.'
'Au, A. Y.'

_publ_section_title
;
 High-pressure crystal chemistry of phenakite (Be2SiO4)
 and bertrandite (Be4Si2O7(OH)2)
 Sample: P = 49.5 kbar
;
_journal_name_full 'Physics and Chemistry of Minerals'
_journal_page_first 69
_journal_page_last 78
_journal_paper_doi 10.1007/BF00311896
_journal_volume 13
_journal_year 1986
_chemical_formula_sum 'Be2 O4 Si'
_chemical_name_mineral Phenakite
_space_group_IT_number 148
_symmetry_space_group_name_Hall '-R 3'
_symmetry_space_group_name_H-M 'R -3 :H'
_cell_angle_alpha 90
_cell_angle_beta 90
_cell_angle_gamma 120
_cell_length_a 12.370
_cell_length_b 12.370
_cell_length_c 8.188
_cell_formula_units_Z 18
_cell_volume 1085.045
_database_code_amcsd 0007374
_diffrn_ambient_pressure 4.95e+06
_exptl_crystal_density_diffrn 3.033
_cod_original_sg_symbol_H-M 'R -3'
_cod_original_formula_sum 'Be2 Si O4'
_cod_database_code 9005792

loop_
_space_group_symop_operation_xyz
x,y,z
2/3+x,1/3+y,1/3+z
1/3+x,2/3+y,2/3+z
y,-x+y,-z
2/3+y,1/3-x+y,1/3-z
1/3+y,2/3-x+y,2/3-z
-x+y,-x,z
2/3-x+y,1/3-x,1/3+z
1/3-x+y,2/3-x,2/3+z
-x,-y,-z
2/3-x,1/3-y,1/3-z
1/3-x,2/3-y,2/3-z
-y,x-y,z
2/3-y,1/3+x-y,1/3+z
1/3-y,2/3+x-y,2/3+z
x-y,x,-z
2/3+x-y,1/3+x,1/3-z
1/3+x-y,2/3+x,2/3-z

loop_
_atom_site_label
_atom_site_fract_x
_atom_site_fract_y
_atom_site_fract_z
_atom_site_U_iso_or_equiv
Be1 0.19240 0.20960 0.41560 0.01102
Be2 0.19320 0.21210 0.08420 0.01191
Si 0.19500 0.21180 0.74960 0.00621
O1 0.20950 0.08880 0.75080 0.00887
O2 0.33340 0.33360 0.75000 0.01001
O3 0.12190 0.20980 0.91510 0.00874
O4 0.12240 0.20940 0.58400 0.00861

loop_
_cod_related_entry_id
_cod_related_entry_database
_cod_related_entry_code
1 AMCSD 0007374
